data_7222461
loop_
_publ_author_name
'Abriel, W.'

_publ_section_title
;
 Die Kristallstruktur von (Na (H2 O)3)2 Te Br6, ein Hydrat mit Ketten aus
 flaechenkondensierten Na (H2 O)6-Oktaedern
;
_journal_name_full
;
Zeitschrift fuer Naturforschung, Teil B. Anorganische Chemie, Organische 
Chemie (33,1978-41,1986)
;
_journal_page_first 1543
_journal_page_last 1547
_journal_volume 38
_journal_year 1983
_chemical_formula_sum 'Br6 H12 Na2 O6 Te'
_chemical_name_systematic '(Na (H2 O)3)2 Te Br6'
_space_group_IT_number 12
_symmetry_space_group_name_Hall '-C 2y'
_symmetry_space_group_name_H-M 'C 1 2/m 1'
_cell_angle_alpha 90
_cell_angle_beta 115.89
_cell_angle_gamma 90
_cell_formula_units_Z 2
_cell_length_a 13.039
_cell_length_b 10.899
_cell_length_c 6.838
_cell_volume 874.230
_citation_journal_id_ASTM ZNBAD2
_cod_data_source_file Abriel_ZNBAD2_1983_590.cif
_cod_data_source_block H12Br6Na2O6Te1
_cod_original_cell_volume 874.2303
_cod_original_formula_sum 'H12 Br6 Na2 O6 Te1'
_cod_database_code 7222461

loop_
_symmetry_equiv_pos_as_xyz
x,y,z
-x,y,-z
-x,-y,-z
x,-y,z
x+1/2,y+1/2,z
-x+1/2,y+1/2,-z
-x+1/2,-y+1/2,-z
x+1/2,-y+1/2,z

loop_
_atom_site_label
_atom_site_type_symbol
_atom_site_fract_x
_atom_site_fract_y
_atom_site_fract_z
_atom_site_occupancy
_atom_site_U_iso_or_equiv
Na1 Na+1 0 0.5 0.5 1 0.0
Na2 Na+1 0 0.4359 0 0.5 0.0
Br2 Br-1 0.8625 0 0.1992 1 0.0
Br1 Br-1 0.3665 0.3252 0.726 1 0.0
O2 O-2 0.0994 0.3614 0.7917 1 0.0
O1 O-2 0.3635 0 0.653 1 0.0
Te1 Te+4 0 0 0 1 0.0
